data_7713486
loop_
_publ_author_name
'Khan, Amran'
'Gobeze, Habtom B.'
'Islam, Tanjila'
'Arman, Hadi'
'Schanze, Kirk'

_publ_section_title
;
 Effect of Bromine Substitution on Blue Phosphorescent
 trans-(N-Heterocyclic Carbene)Pt(II) Acetylide Complexes
;
_journal_name_full 'Dalton Transactions'
_journal_paper_doi 10.1039/D3DT01483E
_journal_year 2023
_chemical_formula_moiety 'C46 H56 Br2 N4 Pt, C2 H4 Cl4'
_chemical_formula_sum 'C48 H60 Br2 Cl4 N4 Pt'
_chemical_formula_weight 1189.71
_space_group_crystal_system monoclinic
_space_group_IT_number 14
_space_group_name_Hall '-P 2yn'
_space_group_name_H-M_alt 'P 1 21/n 1'
_atom_sites_solution_hydrogens geom
_atom_sites_solution_primary dual
_audit_creation_date 2020-06-19
_audit_creation_method
;
Olex2 1.3-ac4
(compiled 2019.10.09 svn.r3662 for Rigaku Oxford Diffraction, GUI svn.r5959)
;
_audit_update_record
;
2023-05-17 deposited with the CCDC.	2023-07-18 downloaded from the CCDC.
;
_cell_angle_alpha 90
_cell_angle_beta 95.8340(10)
_cell_angle_gamma 90
_cell_formula_units_Z 2
_cell_length_a 12.18770(10)
_cell_length_b 13.2995(2)
_cell_length_c 15.2041(2)
_cell_measurement_reflns_used 13169
_cell_measurement_temperature 100.01(10)
_cell_measurement_theta_max 75.9450
_cell_measurement_theta_min 4.4040
_cell_volume 2451.67(5)
_computing_cell_refinement 'CrysAlisPro 1.171.40.63a (Rigaku OD, 2019)'
_computing_data_collection 'CrysAlisPro 1.171.40.63a (Rigaku OD, 2019)'
_computing_data_reduction 'CrysAlisPro 1.171.40.63a (Rigaku OD, 2019)'
_computing_molecular_graphics 'Olex2 1.3-ac4 (Dolomanov et al., 2009)'
_computing_publication_material 'Olex2 1.3-ac4 (Dolomanov et al., 2009)'
_computing_structure_refinement 'ShelXL 2018/3 (Sheldrick, 2015)'
_computing_structure_solution 'SHELXT 2018/2 (Sheldrick, 2018)'
_diffrn_ambient_environment N~2~
_diffrn_ambient_temperature 100.01(10)
_diffrn_detector 'Hybrid Pixel Array Detector'
_diffrn_detector_area_resol_mean 10.0000
_diffrn_detector_type HyPix
_diffrn_measured_fraction_theta_full 0.999
_diffrn_measured_fraction_theta_max 0.964
_diffrn_measurement_details
;
List of Runs (angles in degrees, time in seconds):

  # Type    Start    End  Width  t~exp~   \w     \q     \k     \f   Frames
#--------------------------------------------------------------------------
  1  \w     32.00 123.00   0.50    0.05    --   46.87  21.00  39.00  182
  2  \w     92.00 178.00   0.50    0.14    --  106.69  21.00  39.00  172
  3  \w     34.00  71.00   0.50    0.14    --  106.69 -61.00-120.00   74
  4  \w     34.00 105.00   0.50    0.14    --  106.69 -94.00-180.00  142
  5  \w     34.00  71.00   0.50    0.14    --  106.69 -61.00 -60.00   74
  6  \w     34.00  71.00   0.50    0.14    --  106.69 -61.00   0.00   74
  7  \w     34.00  71.00   0.50    0.14    --  106.69 -61.00  30.00   74
  8  \w     40.00  71.00   0.50    0.14    --  106.69 -61.00  90.00   62
  9  \w     34.00  71.00   0.50    0.14    --  106.69 -61.00 120.00   74
 10  \w     34.00  71.00   0.50    0.14    --  106.69 -61.00 150.00   74
 11  \w     34.00 105.00   0.50    0.14    --  106.69 -94.00  90.00  142
 12  \w     35.00  71.00   0.50    0.14    --  106.69 -61.00  60.00   72
 13  \w     36.00  63.00   0.50    0.14    --  106.69 -61.00 -30.00   54
 14  \w     34.00  71.00   0.50    0.14    --  106.69 -61.00 -90.00   74
 15  \w    -28.00  31.00   0.50    0.05    --   46.87 -21.00-126.00  118
 16  \w    -31.00  29.00   0.50    0.05    --  -46.87  21.00  39.00  120
 17  \w    -51.00 -16.00   0.50    0.14    --  -88.50  45.00 -90.00   70
 18  \w    -51.00 -16.00   0.50    0.14    --  -88.50  45.00 -30.00   70
 19  \w    -51.00 -16.00   0.50    0.14    --  -88.50  45.00   0.00   70
 20  \w    -51.00 -16.00   0.50    0.14    --  -88.50  45.00  30.00   70
 21  \w    -71.00 -15.00   0.50    0.14    --  -88.50  61.00 -30.00  112
 22  \w    -51.00 -16.00   0.50    0.14    --  -88.50  45.00-120.00   70
 23  \w   -123.00 -32.00   0.50    0.05    --  -46.87 -21.00-126.00  182
 24  \w    -28.00  30.00   0.50    0.05    --   46.87 -19.00  90.00  116
 25  \w    -27.00  43.00   0.50    0.05    --   46.87 -37.00 120.00  140
 26  \w    -71.00 -15.00   0.50    0.14    --  -88.50  61.00 120.00  112
 27  \w   -120.00 -87.00   0.50    0.05    --  -46.87-125.00   0.00   66
 28  \w   -164.00 -73.00   0.50    0.14    --  -88.50 -21.00-126.00  182
;
_diffrn_measurement_device 'four-circle diffractometer'
_diffrn_measurement_device_type 'XtaLAB Synergy, Dualflex, HyPix'
_diffrn_measurement_method '\w scans'
_diffrn_orient_matrix_type 'CrysAlisPro convention (1999,Acta A55,543-557)'
_diffrn_orient_matrix_UB_11 0.0942689000
_diffrn_orient_matrix_UB_12 0.0230968000
_diffrn_orient_matrix_UB_13 -0.0571810000
_diffrn_orient_matrix_UB_21 0.0851485000
_diffrn_orient_matrix_UB_22 -0.0218038000
_diffrn_orient_matrix_UB_23 0.0796788000
_diffrn_orient_matrix_UB_31 0.0026594000
_diffrn_orient_matrix_UB_32 -0.1114017000
_diffrn_orient_matrix_UB_33 -0.0274941000
_diffrn_radiation_monochromator mirror
_diffrn_radiation_probe x-ray
_diffrn_radiation_type 'Cu K\a'
_diffrn_radiation_wavelength 1.54184
_diffrn_reflns_av_R_equivalents 0.0458
_diffrn_reflns_av_unetI/netI 0.0321
_diffrn_reflns_Laue_measured_fraction_full 0.999
_diffrn_reflns_Laue_measured_fraction_max 0.964
_diffrn_reflns_limit_h_max 14
_diffrn_reflns_limit_h_min -15
_diffrn_reflns_limit_k_max 6
_diffrn_reflns_limit_k_min -16
_diffrn_reflns_limit_l_max 17
_diffrn_reflns_limit_l_min -19
_diffrn_reflns_number 23592
_diffrn_reflns_point_group_measured_fraction_full 0.999
_diffrn_reflns_point_group_measured_fraction_max 0.964
_diffrn_reflns_theta_full 67.684
_diffrn_reflns_theta_max 76.506
_diffrn_reflns_theta_min 4.427
_diffrn_source 'micro-focus sealed X-ray tube'
_diffrn_source_type 'PhotonJet (Cu) X-ray Source'
_exptl_absorpt_coefficient_mu 9.545
_exptl_absorpt_correction_T_max 1.000
_exptl_absorpt_correction_T_min 0.713
_exptl_absorpt_correction_type gaussian
_exptl_absorpt_process_details
;
CrysAlisPro 1.171.40.63a (Rigaku Oxford Diffraction, 2019)
Numerical absorption correction based on gaussian integration over
			a multifaceted crystal model
Empirical absorption correction using spherical harmonics,
 implemented in SCALE3 ABSPACK scaling algorithm.
;
_exptl_crystal_colour 'clear colourless'
_exptl_crystal_colour_lustre clear
_exptl_crystal_colour_primary colourless
_exptl_crystal_density_diffrn 1.612
_exptl_crystal_description plate
_exptl_crystal_F_000 1184
_exptl_crystal_recrystallization_method 'Crystals prepared from a solution of hexane and dichloromethane.'
_exptl_crystal_size_max 0.138
_exptl_crystal_size_mid 0.059
_exptl_crystal_size_min 0.037
_refine_diff_density_max 2.099
_refine_diff_density_min -2.028
_refine_diff_density_rms 0.144
_refine_ls_extinction_method none
_refine_ls_goodness_of_fit_ref 1.076
_refine_ls_hydrogen_treatment constr
_refine_ls_matrix_type full
_refine_ls_number_parameters 268
_refine_ls_number_reflns 4967
_refine_ls_number_restraints 0
_refine_ls_restrained_S_all 1.076
_refine_ls_R_factor_all 0.0369
_refine_ls_R_factor_gt 0.0348
_refine_ls_shift/su_max 0.000
_refine_ls_shift/su_mean 0.000
_refine_ls_structure_factor_coef Fsqd
_refine_ls_weighting_details 'w=1/[\s^2^(Fo^2^)+(0.0693P)^2^+0.5713P] where P=(Fo^2^+2Fc^2^)/3'
_refine_ls_weighting_scheme calc
_refine_ls_wR_factor_gt 0.0965
_refine_ls_wR_factor_ref 0.0984
_reflns_Friedel_coverage 0.000
_reflns_number_gt 4574
_reflns_number_total 4967
_reflns_threshold_expression 'I > 2\s(I)'
_cod_data_source_file d3dt01483e2.cif
_cod_data_source_block hpd123a
_cod_database_code 7713486
_shelx_shelxl_version_number 2018/3
_chemical_oxdiff_formula 'Pt C H'
_chemical_oxdiff_usercomment AK-67
_shelx_space_group_comment
;
The symmetry employed for this shelxl refinement is uniquely defined
by the following loop, which should always be used as a source of
symmetry information in preference to the above space-group names.
They are only intended as comments.
;
_reflns_odcompleteness_completeness 99.98
_reflns_odcompleteness_iscentric 1
_reflns_odcompleteness_theta 66.97
_olex2_refinement_description
;
1. Fixed Uiso
 At 1.2 times of:
  All C(H) groups, All C(H,H) groups
2.a Ternary CH refined with riding coordinates:
 C10(H10), C4(H4)
2.b Secondary CH2 refined with riding coordinates:
 C11(H11A,H11B), C6(H6A,H6B), C15(H15A,H15B), C7(H7A,H7B), C12(H12A,H12B),
 C14(H14A,H14B), C13(H13A,H13B), C9(H9A,H9B), C8(H8A,H8B), C5(H5A,H5B),
 C24(H24A,H24B)
2.c Aromatic/amide H refined with riding coordinates:
 C2(H2), C22(H22), C3(H3), C23(H23), C19(H19), C20(H20)
;
_olex2_exptl_crystal_mounting_method 'nylon loop'
_olex2_submission_special_instructions 'No special instructions were received'
_oxdiff_exptl_absorpt_empirical_details
;
Empirical correction (ABSPACK) includes:
- Absorption correction using spherical harmonics
- Frame scaling
;
_oxdiff_exptl_absorpt_empirical_full_max 1.631
_oxdiff_exptl_absorpt_empirical_full_min 0.679

loop_
_space_group_symop_operation_xyz
'x, y, z'
'-x+1/2, y+1/2, -z+1/2'
'-x, -y, -z'
'x-1/2, -y-1/2, z-1/2'

loop_
_atom_site_label
_atom_site_type_symbol
_atom_site_fract_x
_atom_site_fract_y
_atom_site_fract_z
_atom_site_U_iso_or_equiv
_atom_site_adp_type
_atom_site_occupancy
_atom_site_site_symmetry_order
_atom_site_calc_flag
_atom_site_refinement_flags_posn
_atom_site_refinement_flags_adp
_atom_site_refinement_flags_occupancy
_atom_site_disorder_assembly
_atom_site_disorder_group
Pt1 Pt 0.500000 0.500000 0.500000 0.01554(9) Uani 1 2 d S . P . .
Br1 Br 0.61665(3) -0.17235(2) 0.37021(2) 0.02838(11) Uani 1 1 d . . . . .
Cl1 Cl 0.59747(9) 0.80890(9) 0.91097(7) 0.0484(3) Uani 1 1 d . . . . .
Cl2 Cl 0.59361(9) 0.81891(9) 1.10209(7) 0.0484(3) Uani 1 1 d . . . . .
N1 N 0.2769(2) 0.39343(19) 0.49353(17) 0.0193(5) Uani 1 1 d . . . . .
N2 N 0.3283(2) 0.44874(19) 0.62472(17) 0.0198(5) Uani 1 1 d . . . . .
C1 C 0.3609(2) 0.4422(2) 0.5423(2) 0.0186(6) Uani 1 1 d . . . . .
C11 C 0.3433(3) 0.5837(2) 0.7371(2) 0.0238(7) Uani 1 1 d . . . . .
H11A H 0.272973 0.565363 0.757237 0.029 Uiso 1 1 calc R U . . .
H11B H 0.329914 0.633491 0.690692 0.029 Uiso 1 1 calc R U . . .
C2 C 0.1931(3) 0.3705(2) 0.5457(2) 0.0213(6) Uani 1 1 d . . . . .
H2 H 0.127329 0.337549 0.527595 0.026 Uiso 1 1 calc R U . . .
C17 C 0.5699(3) 0.2756(2) 0.4523(2) 0.0228(6) Uani 1 1 d . . . . .
C16 C 0.5481(3) 0.3600(2) 0.4724(2) 0.0208(6) Uani 1 1 d . . . . .
C21 C 0.6083(3) -0.0330(3) 0.3938(2) 0.0228(6) Uani 1 1 d . . . . .
C22 C 0.5679(3) 0.0325(3) 0.3274(2) 0.0238(6) Uani 1 1 d . . . . .
H22 H 0.547246 0.008454 0.270759 0.029 Uiso 1 1 calc R U . . .
C3 C 0.2255(3) 0.4052(2) 0.6275(2) 0.0225(6) Uani 1 1 d . . . . .
H3 H 0.186203 0.400716 0.676709 0.027 Uiso 1 1 calc R U . . .
C10 C 0.3968(3) 0.4914(2) 0.7011(3) 0.0209(7) Uani 1 1 d . . . . .
H10 H 0.467013 0.512476 0.680728 0.025 Uiso 1 1 calc R U . . .
C4 C 0.2789(3) 0.3642(2) 0.4003(2) 0.0220(6) Uani 1 1 d . . . . .
H4 H 0.352767 0.379331 0.383672 0.026 Uiso 1 1 calc R U . . .
C6 C 0.1996(3) 0.3913(3) 0.2435(2) 0.0328(8) Uani 1 1 d . . . . .
H6A H 0.144287 0.427895 0.205799 0.039 Uiso 1 1 calc R U . . .
H6B H 0.271232 0.406840 0.224398 0.039 Uiso 1 1 calc R U . . .
C18 C 0.5882(3) 0.1714(2) 0.4307(2) 0.0225(6) Uani 1 1 d . . . . .
C15 C 0.4223(3) 0.4121(3) 0.7730(2) 0.0277(7) Uani 1 1 d . . . . .
H15A H 0.457632 0.354615 0.748501 0.033 Uiso 1 1 calc R U . . .
H15B H 0.354258 0.389461 0.794407 0.033 Uiso 1 1 calc R U . . .
C7 C 0.1781(3) 0.2793(3) 0.2336(2) 0.0310(8) Uani 1 1 d . . . . .
H7A H 0.181913 0.259551 0.172525 0.037 Uiso 1 1 calc R U . . .
H7B H 0.104605 0.264018 0.249041 0.037 Uiso 1 1 calc R U . . .
C12 C 0.4191(3) 0.6281(3) 0.8144(2) 0.0285(7) Uani 1 1 d . . . . .
H12A H 0.486150 0.652807 0.792616 0.034 Uiso 1 1 calc R U . . .
H12B H 0.382400 0.684656 0.839201 0.034 Uiso 1 1 calc R U . . .
C23 C 0.5584(3) 0.1345(3) 0.3458(2) 0.0235(6) Uani 1 1 d . . . . .
H23 H 0.531791 0.178459 0.301018 0.028 Uiso 1 1 calc R U . . .
C14 C 0.4983(3) 0.4561(3) 0.8495(2) 0.0324(8) Uani 1 1 d . . . . .
H14A H 0.511040 0.406166 0.895862 0.039 Uiso 1 1 calc R U . . .
H14B H 0.568874 0.472798 0.828951 0.039 Uiso 1 1 calc R U . . .
C13 C 0.4486(3) 0.5501(3) 0.8868(2) 0.0312(8) Uani 1 1 d . . . . .
H13A H 0.500977 0.578990 0.932098 0.037 Uiso 1 1 calc R U . . .
H13B H 0.382759 0.531897 0.913983 0.037 Uiso 1 1 calc R U . . .
C9 C 0.2613(3) 0.2514(3) 0.3898(2) 0.0299(8) Uani 1 1 d . . . . .
H9A H 0.191001 0.233133 0.409988 0.036 Uiso 1 1 calc R U . . .
H9B H 0.318946 0.215893 0.425919 0.036 Uiso 1 1 calc R U . . .
C8 C 0.2628(4) 0.2204(3) 0.2932(2) 0.0323(8) Uani 1 1 d . . . . .
H8A H 0.335681 0.232280 0.274942 0.039 Uiso 1 1 calc R U . . .
H8B H 0.247134 0.149121 0.287239 0.039 Uiso 1 1 calc R U . . .
C5 C 0.1965(3) 0.4253(3) 0.3397(2) 0.0297(7) Uani 1 1 d . . . . .
H5A H 0.214752 0.496197 0.344867 0.036 Uiso 1 1 calc R U . . .
H5B H 0.122845 0.416030 0.357167 0.036 Uiso 1 1 calc R U . . .
C19 C 0.6329(4) 0.1041(3) 0.4953(2) 0.0339(8) Uani 1 1 d . . . . .
H19 H 0.656380 0.128173 0.551526 0.041 Uiso 1 1 calc R U . . .
C20 C 0.6429(5) 0.0030(2) 0.4779(3) 0.0343(11) Uani 1 1 d . . . . .
H20 H 0.672380 -0.040617 0.521867 0.041 Uiso 1 1 calc R U . . .
C24 C 0.6552(3) 0.8643(3) 1.0103(3) 0.0343(8) Uani 1 1 d . . . . .
H24A H 0.733670 0.850326 1.018326 0.041 Uiso 1 1 calc R U . . .
H24B H 0.645701 0.936670 1.006575 0.041 Uiso 1 1 calc R U . . .

loop_
_atom_site_aniso_label
_atom_site_aniso_U_11
_atom_site_aniso_U_22
_atom_site_aniso_U_33
_atom_site_aniso_U_23
_atom_site_aniso_U_13
_atom_site_aniso_U_12
Pt1 0.01740(13) 0.01498(13) 0.01435(13) -0.00106(5) 0.00210(8) -0.00022(5)
Br1 0.0402(2) 0.01728(19) 0.0280(2) -0.00192(13) 0.00546(15) 0.00116(14)
Cl1 0.0415(5) 0.0630(7) 0.0415(5) -0.0245(5) 0.0075(4) -0.0140(5)
Cl2 0.0397(5) 0.0682(7) 0.0367(5) 0.0163(5) 0.0006(4) -0.0130(5)
N1 0.0188(12) 0.0196(13) 0.0196(12) -0.0014(10) 0.0022(10) -0.0027(9)
N2 0.0222(12) 0.0208(14) 0.0169(12) -0.0014(10) 0.0044(10) -0.0014(10)
C1 0.0216(14) 0.0160(14) 0.0179(14) 0.0002(11) 0.0008(11) -0.0007(11)
C11 0.0278(16) 0.0194(16) 0.0238(16) -0.0005(12) 0.0007(13) 0.0004(12)
C2 0.0196(15) 0.0214(16) 0.0234(16) -0.0001(12) 0.0040(12) -0.0034(12)
C17 0.0252(16) 0.0215(17) 0.0219(15) 0.0023(12) 0.0041(12) 0.0005(12)
C16 0.0223(15) 0.0227(16) 0.0180(14) -0.0033(12) 0.0049(11) -0.0021(12)
C21 0.0298(16) 0.0148(15) 0.0245(17) -0.0009(13) 0.0063(13) 0.0000(13)
C22 0.0280(17) 0.0219(16) 0.0214(16) 0.0007(14) 0.0021(13) 0.0006(14)
C3 0.0248(15) 0.0212(15) 0.0220(15) -0.0002(12) 0.0041(12) -0.0008(12)
C10 0.0193(18) 0.0225(18) 0.0209(19) -0.0026(11) 0.0024(14) -0.0015(11)
C4 0.0241(15) 0.0240(16) 0.0182(15) -0.0016(12) 0.0031(12) -0.0011(12)
C6 0.040(2) 0.038(2) 0.0194(16) 0.0015(14) -0.0007(14) 0.0085(16)
C18 0.0255(15) 0.0178(16) 0.0245(16) -0.0018(12) 0.0048(13) -0.0001(12)
C15 0.0356(18) 0.0215(17) 0.0248(17) -0.0014(13) -0.0020(14) 0.0043(13)
C7 0.0312(18) 0.041(2) 0.0196(16) -0.0060(14) -0.0038(14) -0.0054(15)
C12 0.0385(19) 0.0245(17) 0.0215(16) -0.0053(13) -0.0012(14) -0.0003(14)
C23 0.0233(15) 0.0261(17) 0.0209(15) 0.0029(13) 0.0009(12) 0.0006(13)
C14 0.040(2) 0.031(2) 0.0240(17) 0.0020(15) -0.0070(15) 0.0007(16)
C13 0.044(2) 0.033(2) 0.0157(15) -0.0031(14) 0.0001(14) -0.0055(16)
C9 0.047(2) 0.0216(17) 0.0207(16) -0.0036(12) -0.0007(14) -0.0003(14)
C8 0.047(2) 0.0268(18) 0.0217(17) -0.0047(14) -0.0012(15) -0.0023(15)
C5 0.0401(19) 0.0274(18) 0.0213(16) -0.0001(13) 0.0014(14) 0.0071(15)
C19 0.055(2) 0.0253(18) 0.0201(16) -0.0020(13) -0.0027(15) 0.0063(16)
C20 0.059(3) 0.020(2) 0.023(2) 0.0018(11) -0.003(2) 0.0084(13)
C24 0.0272(18) 0.040(2) 0.035(2) -0.0043(16) 0.0030(15) -0.0106(15)

loop_
_atom_type_symbol
_atom_type_description
_atom_type_scat_dispersion_real
_atom_type_scat_dispersion_imag
_atom_type_scat_source
C C 0.0181 0.0091 'International Tables Vol C Tables 4.2.6.8 and 6.1.1.4'
H H 0.0000 0.0000 'International Tables Vol C Tables 4.2.6.8 and 6.1.1.4'
Br Br -0.6763 1.2805 'International Tables Vol C Tables 4.2.6.8 and 6.1.1.4'
Cl Cl 0.3639 0.7018 'International Tables Vol C Tables 4.2.6.8 and 6.1.1.4'
N N 0.0311 0.0180 'International Tables Vol C Tables 4.2.6.8 and 6.1.1.4'
Pt Pt -4.5932 6.9264 'International Tables Vol C Tables 4.2.6.8 and 6.1.1.4'

loop_
_exptl_crystal_face_index_h
_exptl_crystal_face_index_k
_exptl_crystal_face_index_l
_exptl_crystal_face_perp_dist
-2 8 -2 0.0337
-3 -2 -9 0.0410
3 0 9 0.0794
6 5 -3 0.0184
-4 7 5 0.0402
-6 -5 3 0.0184
4 -6 -5 0.0176

loop_
_geom_angle_atom_site_label_1
_geom_angle_atom_site_label_2
_geom_angle_atom_site_label_3
_geom_angle
_geom_angle_site_symmetry_1
_geom_angle_site_symmetry_3
_geom_angle_publ_flag
C1 Pt1 C1 180.0 3_666 . ?
C16 Pt1 C1 90.79(12) 3_666 . ?
C16 Pt1 C1 90.79(12) . 3_666 ?
C16 Pt1 C1 89.21(12) . . ?
C16 Pt1 C1 89.21(12) 3_666 3_666 ?
C16 Pt1 C16 180.0 . 3_666 ?
C1 N1 C2 110.4(3) . . ?
C1 N1 C4 124.3(3) . . ?
C2 N1 C4 125.2(3) . . ?
C1 N2 C3 110.6(3) . . ?
C1 N2 C10 123.9(3) . . ?
C3 N2 C10 125.3(3) . . ?
N1 C1 Pt1 127.8(2) . . ?
N2 C1 Pt1 127.1(2) . . ?
N2 C1 N1 105.0(3) . . ?
H11A C11 H11B 108.2 . . ?
C10 C11 H11A 109.7 . . ?
C10 C11 H11B 109.7 . . ?
C10 C11 C12 109.9(3) . . ?
C12 C11 H11A 109.7 . . ?
C12 C11 H11B 109.7 . . ?
N1 C2 H2 126.6 . . ?
C3 C2 N1 106.7(3) . . ?
C3 C2 H2 126.6 . . ?
C16 C17 C18 175.6(3) . . ?
C17 C16 Pt1 175.4(3) . . ?
C22 C21 Br1 120.0(3) . . ?
C22 C21 C20 120.3(3) . . ?
C20 C21 Br1 119.7(2) . . ?
C21 C22 H22 120.1 . . ?
C21 C22 C23 119.9(3) . . ?
C23 C22 H22 120.1 . . ?
N2 C3 H3 126.4 . . ?
C2 C3 N2 107.2(3) . . ?
C2 C3 H3 126.4 . . ?
N2 C10 C11 111.4(3) . . ?
N2 C10 H10 107.7 . . ?
N2 C10 C15 110.9(3) . . ?
C11 C10 H10 107.7 . . ?
C11 C10 C15 111.3(3) . . ?
C15 C10 H10 107.7 . . ?
N1 C4 H4 107.4 . . ?
N1 C4 C9 110.2(3) . . ?
N1 C4 C5 111.5(3) . . ?
C9 C4 H4 107.4 . . ?
C9 C4 C5 112.6(3) . . ?
C5 C4 H4 107.4 . . ?
H6A C6 H6B 108.0 . . ?
C7 C6 H6A 109.4 . . ?
C7 C6 H6B 109.4 . . ?
C7 C6 C5 111.3(3) . . ?
C5 C6 H6A 109.4 . . ?
C5 C6 H6B 109.4 . . ?
C23 C18 C17 121.1(3) . . ?
C23 C18 C19 118.1(3) . . ?
C19 C18 C17 120.7(3) . . ?
C10 C15 H15A 109.6 . . ?
C10 C15 H15B 109.6 . . ?
C10 C15 C14 110.1(3) . . ?
H15A C15 H15B 108.2 . . ?
C14 C15 H15A 109.6 . . ?
C14 C15 H15B 109.6 . . ?
C6 C7 H7A 109.6 . . ?
C6 C7 H7B 109.6 . . ?
C6 C7 C8 110.2(3) . . ?
H7A C7 H7B 108.1 . . ?
C8 C7 H7A 109.6 . . ?
C8 C7 H7B 109.6 . . ?
C11 C12 H12A 109.3 . . ?
C11 C12 H12B 109.3 . . ?
H12A C12 H12B 108.0 . . ?
C13 C12 C11 111.6(3) . . ?
C13 C12 H12A 109.3 . . ?
C13 C12 H12B 109.3 . . ?
C22 C23 C18 120.6(3) . . ?
C22 C23 H23 119.7 . . ?
C18 C23 H23 119.7 . . ?
C15 C14 H14A 109.4 . . ?
C15 C14 H14B 109.4 . . ?
H14A C14 H14B 108.0 . . ?
C13 C14 C15 111.4(3) . . ?
C13 C14 H14A 109.4 . . ?
C13 C14 H14B 109.4 . . ?
C12 C13 H13A 109.4 . . ?
C12 C13 H13B 109.4 . . ?
C14 C13 C12 111.3(3) . . ?
C14 C13 H13A 109.4 . . ?
C14 C13 H13B 109.4 . . ?
H13A C13 H13B 108.0 . . ?
C4 C9 H9A 109.5 . . ?
C4 C9 H9B 109.5 . . ?
C4 C9 C8 110.6(3) . . ?
H9A C9 H9B 108.1 . . ?
C8 C9 H9A 109.5 . . ?
C8 C9 H9B 109.5 . . ?
C7 C8 C9 111.1(3) . . ?
C7 C8 H8A 109.4 . . ?
C7 C8 H8B 109.4 . . ?
C9 C8 H8A 109.4 . . ?
C9 C8 H8B 109.4 . . ?
H8A C8 H8B 108.0 . . ?
C4 C5 C6 109.9(3) . . ?
C4 C5 H5A 109.7 . . ?
C4 C5 H5B 109.7 . . ?
C6 C5 H5A 109.7 . . ?
C6 C5 H5B 109.7 . . ?
H5A C5 H5B 108.2 . . ?
C18 C19 H19 119.2 . . ?
C20 C19 C18 121.7(4) . . ?
C20 C19 H19 119.2 . . ?
C21 C20 H20 120.4 . . ?
C19 C20 C21 119.3(4) . . ?
C19 C20 H20 120.4 . . ?
Cl1 C24 H24A 109.3 . . ?
Cl1 C24 H24B 109.3 . . ?
Cl2 C24 Cl1 111.8(2) . . ?
Cl2 C24 H24A 109.3 . . ?
Cl2 C24 H24B 109.3 . . ?
H24A C24 H24B 107.9 . . ?

loop_
_geom_bond_atom_site_label_1
_geom_bond_atom_site_label_2
_geom_bond_distance
_geom_bond_site_symmetry_2
_geom_bond_publ_flag
Pt1 C1 2.025(3) . ?
Pt1 C1 2.025(3) 3_666 ?
Pt1 C16 2.009(3) 3_666 ?
Pt1 C16 2.009(3) . ?
Br1 C21 1.892(3) . ?
Cl1 C24 1.762(4) . ?
Cl2 C24 1.757(4) . ?
N1 C1 1.365(4) . ?
N1 C2 1.389(4) . ?
N1 C4 1.472(4) . ?
N2 C1 1.355(4) . ?
N2 C3 1.385(4) . ?
N2 C10 1.474(5) . ?
C11 H11A 0.9700 . ?
C11 H11B 0.9700 . ?
C11 C10 1.518(4) . ?
C11 C12 1.537(5) . ?
C2 H2 0.9300 . ?
C2 C3 1.349(5) . ?
C17 C16 1.200(5) . ?
C17 C18 1.447(4) . ?
C21 C22 1.385(5) . ?
C21 C20 1.390(6) . ?
C22 H22 0.9300 . ?
C22 C23 1.392(5) . ?
C3 H3 0.9300 . ?
C10 H10 0.9800 . ?
C10 C15 1.527(5) . ?
C4 H4 0.9800 . ?
C4 C9 1.521(5) . ?
C4 C5 1.527(5) . ?
C6 H6A 0.9700 . ?
C6 H6B 0.9700 . ?
C6 C7 1.517(5) . ?
C6 C5 1.535(5) . ?
C18 C23 1.394(5) . ?
C18 C19 1.398(5) . ?
C15 H15A 0.9700 . ?
C15 H15B 0.9700 . ?
C15 C14 1.527(5) . ?
C7 H7A 0.9700 . ?
C7 H7B 0.9700 . ?
C7 C8 1.520(5) . ?
C12 H12A 0.9700 . ?
C12 H12B 0.9700 . ?
C12 C13 1.529(5) . ?
C23 H23 0.9300 . ?
C14 H14A 0.9700 . ?
C14 H14B 0.9700 . ?
C14 C13 1.523(6) . ?
C13 H13A 0.9700 . ?
C13 H13B 0.9700 . ?
C9 H9A 0.9700 . ?
C9 H9B 0.9700 . ?
C9 C8 1.527(5) . ?
C8 H8A 0.9700 . ?
C8 H8B 0.9700 . ?
C5 H5A 0.9700 . ?
C5 H5B 0.9700 . ?
C19 H19 0.9300 . ?
C19 C20 1.378(5) . ?
C20 H20 0.9300 . ?
C24 H24A 0.9700 . ?
C24 H24B 0.9700 . ?

loop_
_geom_torsion_atom_site_label_1
_geom_torsion_atom_site_label_2
_geom_torsion_atom_site_label_3
_geom_torsion_atom_site_label_4
_geom_torsion
_geom_torsion_site_symmetry_1
_geom_torsion_site_symmetry_2
_geom_torsion_site_symmetry_3
_geom_torsion_site_symmetry_4
_geom_torsion_publ_flag
Br1 C21 C22 C23 177.8(2) . . . . ?
Br1 C21 C20 C19 -177.7(4) . . . . ?
N1 C2 C3 N2 0.0(3) . . . . ?
N1 C4 C9 C8 179.8(3) . . . . ?
N1 C4 C5 C6 -178.9(3) . . . . ?
N2 C10 C15 C14 177.1(3) . . . . ?
C1 N1 C2 C3 -0.1(4) . . . . ?
C1 N1 C4 C9 122.9(3) . . . . ?
C1 N1 C4 C5 -111.3(3) . . . . ?
C1 N2 C3 C2 0.2(4) . . . . ?
C1 N2 C10 C11 117.6(3) . . . . ?
C1 N2 C10 C15 -117.8(3) . . . . ?
C11 C10 C15 C14 -58.3(4) . . . . ?
C11 C12 C13 C14 54.5(4) . . . . ?
C2 N1 C1 Pt1 -176.5(2) . . . . ?
C2 N1 C1 N2 0.2(3) . . . . ?
C2 N1 C4 C9 -53.1(4) . . . . ?
C2 N1 C4 C5 72.7(4) . . . . ?
C17 C18 C23 C22 -174.7(3) . . . . ?
C17 C18 C19 C20 174.7(4) . . . . ?
C21 C22 C23 C18 -0.5(5) . . . . ?
C22 C21 C20 C19 2.2(7) . . . . ?
C3 N2 C1 Pt1 176.5(2) . . . . ?
C3 N2 C1 N1 -0.3(3) . . . . ?
C3 N2 C10 C11 -66.1(4) . . . . ?
C3 N2 C10 C15 58.5(4) . . . . ?
C10 N2 C1 Pt1 -6.7(4) . . . . ?
C10 N2 C1 N1 176.5(3) . . . . ?
C10 N2 C3 C2 -176.5(3) . . . . ?
C10 C11 C12 C13 -55.7(4) . . . . ?
C10 C15 C14 C13 56.3(4) . . . . ?
C4 N1 C1 Pt1 7.0(4) . . . . ?
C4 N1 C1 N2 -176.3(3) . . . . ?
C4 N1 C2 C3 176.4(3) . . . . ?
C4 C9 C8 C7 -55.8(4) . . . . ?
C6 C7 C8 C9 57.8(4) . . . . ?
C18 C19 C20 C21 0.4(7) . . . . ?
C15 C14 C13 C12 -54.8(4) . . . . ?
C7 C6 C5 C4 56.0(4) . . . . ?
C12 C11 C10 N2 -177.9(3) . . . . ?
C12 C11 C10 C15 57.7(4) . . . . ?
C23 C18 C19 C20 -3.0(6) . . . . ?
C9 C4 C5 C6 -54.5(4) . . . . ?
C5 C4 C9 C8 54.6(4) . . . . ?
C5 C6 C7 C8 -58.1(4) . . . . ?
C19 C18 C23 C22 3.0(5) . . . . ?
C20 C21 C22 C23 -2.2(6) . . . . ?

loop_
_exptl_oxdiff_crystal_face_indexfrac_h
_exptl_oxdiff_crystal_face_indexfrac_k
_exptl_oxdiff_crystal_face_indexfrac_l
_exptl_oxdiff_crystal_face_x
_exptl_oxdiff_crystal_face_y
_exptl_oxdiff_crystal_face_z
-2.2862 7.9430 -2.3239 0.1008 -0.5530 -0.8270
-2.9734 -1.7295 -8.5023 0.1659 -0.8929 0.4185
3.2267 0.3723 8.5430 -0.1757 0.9473 -0.2678
6.3019 4.6988 -3.3617 0.8948 0.1663 -0.4143
-3.7089 6.6520 4.7220 -0.4660 -0.0846 -0.8807
-6.3019 -4.6988 3.3617 -0.8948 -0.1663 0.4143
4.1482 -6.2523 -4.9353 0.5288 0.0963 0.8432
